data_1546836
loop_
_publ_author_name
'Wang, Jia-Jia'
'Yang, Guo-Yu'

_publ_section_title
;
 A novel supramolecular magnesoborate framework with snowflake-like
 channels built by unprecedented huge B <sub>69</sub> cluster cages
;
_journal_issue 75
_journal_name_full 'Chemical Communications'
_journal_page_first 10398
_journal_page_last 10401
_journal_paper_doi 10.1039/C7CC05404A
_journal_volume 53
_journal_year 2017
_chemical_formula_sum 'C0 H18 B69 Mg7 N0 O126'
_chemical_formula_weight 2950.20
_chemical_name_systematic
; 
 ? 
;
_space_group_IT_number 163
_symmetry_cell_setting hexagonal
_symmetry_space_group_name_Hall '-P 3 2c'
_symmetry_space_group_name_H-M 'P -3 1 c'
_atom_sites_solution_hydrogens geom
_atom_sites_solution_primary direct
_atom_sites_solution_secondary difmap
_audit_creation_method SHELXL-97
_audit_update_record
;
2017-04-20 deposited with the CCDC.
2017-08-25 downloaded from the CCDC.
;
_cell_angle_alpha 90.00
_cell_angle_beta 90.00
_cell_angle_gamma 120.00
_cell_formula_units_Z 2
_cell_length_a 26.1715(2)
_cell_length_b 26.1715(2)
_cell_length_c 15.38620(10)
_cell_measurement_reflns_used 18780
_cell_measurement_temperature 293(2)
_cell_measurement_theta_max 66.9425
_cell_measurement_theta_min 3.3746
_cell_volume 9126.81(12)
_computing_structure_refinement 'SHELXL-97 (Sheldrick, 1997)'
_computing_structure_solution 'SHELXS-97 (Sheldrick, 1990)'
_diffrn_ambient_temperature 293(2)
_diffrn_measured_fraction_theta_full 0.989
_diffrn_measured_fraction_theta_max 0.990
_diffrn_measurement_device_type 'Xcalibur, Atlas, Gemini ultra'
_diffrn_radiation_monochromator graphite
_diffrn_radiation_source 'fine-focus sealed tube'
_diffrn_radiation_type CuK\a
_diffrn_radiation_wavelength 1.54178
_diffrn_reflns_av_R_equivalents 0.0360
_diffrn_reflns_av_sigmaI/netI 0.0185
_diffrn_reflns_limit_h_max 30
_diffrn_reflns_limit_h_min -29
_diffrn_reflns_limit_k_max 30
_diffrn_reflns_limit_k_min -31
_diffrn_reflns_limit_l_max 18
_diffrn_reflns_limit_l_min -13
_diffrn_reflns_number 43517
_diffrn_reflns_theta_full 67.05
_diffrn_reflns_theta_max 67.05
_diffrn_reflns_theta_min 4.85
_exptl_absorpt_coefficient_mu 1.149
_exptl_absorpt_correction_T_max 1.00000
_exptl_absorpt_correction_T_min 0.55308
_exptl_absorpt_correction_type multi-scan
_exptl_crystal_colour colorless
_exptl_crystal_density_diffrn 1.074
_exptl_crystal_density_method 'not measured'
_exptl_crystal_description prism
_exptl_crystal_F_000 2910
_platon_squeeze_details ' ?'
_refine_diff_density_max 0.659
_refine_diff_density_min -0.586
_refine_diff_density_rms 0.053
_refine_ls_extinction_coef 0.00030(5)
_refine_ls_extinction_expression Fc^*^=kFc[1+0.001xFc^2^\l^3^/sin(2\q)]^-1/4^
_refine_ls_extinction_method SHELXL
_refine_ls_goodness_of_fit_ref 1.072
_refine_ls_hydrogen_treatment mixed
_refine_ls_matrix_type full
_refine_ls_number_parameters 306
_refine_ls_number_reflns 5399
_refine_ls_number_restraints 0
_refine_ls_restrained_S_all 1.072
_refine_ls_R_factor_all 0.0524
_refine_ls_R_factor_gt 0.0488
_refine_ls_shift/su_max 0.000
_refine_ls_shift/su_mean 0.000
_refine_ls_structure_factor_coef Fsqd
_refine_ls_weighting_details 'calc w=1/[\s^2^(Fo^2^)+(0.0848P)^2^+4.4155P] where P=(Fo^2^+2Fc^2^)/3'
_refine_ls_weighting_scheme calc
_refine_ls_wR_factor_gt 0.1412
_refine_ls_wR_factor_ref 0.1438
_reflns_number_gt 4847
_reflns_number_total 5399
_reflns_threshold_expression >2sigma(I)
_cod_data_source_file c7cc05404a2.cif
_cod_data_source_block 1
_cod_original_sg_symbol_H-M P-31c
_cod_original_formula_sum 'C0 B69 H18 Mg7 N0 O126'
_cod_database_code 1546836

loop_
_symmetry_equiv_pos_as_xyz
'x, y, z'
'-y, x-y, z'
'-x+y, -x, z'
'-y, -x, -z+1/2'
'-x+y, y, -z+1/2'
'x, x-y, -z+1/2'
'-x, -y, -z'
'y, -x+y, -z'
'x-y, x, -z'
'y, x, z-1/2'
'x-y, -y, z-1/2'
'-x, -x+y, z-1/2'

loop_
_atom_site_label
_atom_site_type_symbol
_atom_site_fract_x
_atom_site_fract_y
_atom_site_fract_z
_atom_site_U_iso_or_equiv
_atom_site_adp_type
_atom_site_occupancy
_atom_site_symmetry_multiplicity
_atom_site_calc_flag
_atom_site_refinement_flags
Mg1 Mg 0.6667 0.3333 0.2500 0.0237(3) Uani 1 6 d S
Mg2 Mg 0.52777(3) 0.20704(3) 0.41979(4) 0.02730(18) Uani 1 1 d .
B1 B 0.43717(13) -0.00315(12) 0.3584(2) 0.0525(7) Uani 1 1 d .
B2 B 0.33877(13) 0.14186(17) 0.5670(2) 0.0587(8) Uani 1 1 d .
B3 B 0.51645(11) 0.15880(12) 0.61352(14) 0.0404(6) Uani 1 1 d .
B4 B 0.52333(10) 0.30037(10) 0.53041(14) 0.0314(5) Uani 1 1 d .
B5 B 0.39200(11) 0.12864(12) 0.45137(15) 0.0380(5) Uani 1 1 d .
B6 B 0.49091(10) 0.17012(9) 0.23115(13) 0.0275(4) Uani 1 1 d .
B7 B 0.56377(9) 0.33394(9) 0.38299(12) 0.0250(4) Uani 1 1 d .
B8 B 0.44675(10) 0.19432(11) 0.57513(14) 0.0345(5) Uani 1 1 d .
B9 B 0.55303(13) 0.27652(6) 0.2500 0.0238(6) Uani 1 2 d S
B10 B 0.51529(11) 0.08479(11) 0.42206(16) 0.0374(5) Uani 1 1 d .
B11 B 0.59406(10) 0.17325(11) 0.49771(14) 0.0338(5) Uani 1 1 d .
B12 B 0.43401(10) 0.08806(10) 0.33826(14) 0.0323(5) Uani 1 1 d .
O1 O 0.40931(10) -0.06270(9) 0.3464(3) 0.1177(13) Uani 1 1 d .
H1A H 0.4339 -0.0733 0.3427 0.176 Uiso 1 1 calc R
O2 O 0.28512(10) 0.12823(17) 0.59903(18) 0.1127(12) Uani 1 1 d .
H2C H 0.2659 0.0915 0.6099 0.169 Uiso 1 1 d R
O3 O 0.33955(8) 0.11401(11) 0.49104(13) 0.0688(6) Uani 1 1 d .
O4 O 0.53153(10) 0.12873(13) 0.67091(13) 0.0839(8) Uani 1 1 d .
H4C H 0.5655 0.1523 0.6915 0.126 Uiso 1 1 d R
O5 O 0.49073(8) 0.02559(7) 0.40084(15) 0.0613(5) Uani 1 1 d .
O6 O 0.41058(7) 0.02504(6) 0.32789(10) 0.0435(4) Uani 1 1 d .
O7 O 0.56350(6) 0.10927(7) 0.47342(10) 0.0414(4) Uani 1 1 d .
O8 O 0.54145(7) 0.35697(7) 0.55266(9) 0.0422(4) Uani 1 1 d .
O9 O 0.38817(7) 0.17976(7) 0.60697(9) 0.0418(4) Uani 1 1 d .
O10 O 0.48519(7) 0.25716(7) 0.58451(9) 0.0404(4) Uani 1 1 d .
O11 O 0.44712(7) 0.11497(6) 0.25345(8) 0.0380(4) Uani 1 1 d .
O12 O 0.54957(6) 0.18447(7) 0.54138(8) 0.0375(3) Uani 1 1 d .
O13 O 0.38934(7) 0.09638(7) 0.38193(10) 0.0423(4) Uani 1 1 d .
O14 O 0.46722(7) 0.16211(7) 0.63006(9) 0.0379(3) Uani 1 1 d .
O15 O 0.50968(6) 0.17802(6) 0.14823(8) 0.0321(3) Uani 1 1 d .
O16 O 0.44353(6) 0.17491(6) 0.48223(8) 0.0332(3) Uani 1 1 d .
O17 O 0.54304(6) 0.28761(6) 0.45484(8) 0.0290(3) Uani 1 1 d .
O18 O 0.48978(6) 0.11571(6) 0.39173(8) 0.0321(3) Uani 1 1 d .
O19 O 0.60907(6) 0.21174(6) 0.42188(8) 0.0283(3) Uani 1 1 d .
O20 O 0.59098(5) 0.31705(5) 0.31593(7) 0.0239(3) Uani 1 1 d .
O21 O 0.51374(6) 0.21642(5) 0.29001(7) 0.0259(3) Uani 1 1 d .

loop_
_atom_site_aniso_label
_atom_site_aniso_U_11
_atom_site_aniso_U_22
_atom_site_aniso_U_33
_atom_site_aniso_U_23
_atom_site_aniso_U_13
_atom_site_aniso_U_12
Mg1 0.0287(4) 0.0287(4) 0.0137(6) 0.000 0.000 0.0144(2)
Mg2 0.0329(3) 0.0324(3) 0.0159(3) 0.0014(2) 0.0006(2) 0.0158(3)
B1 0.0436(14) 0.0299(12) 0.079(2) 0.0112(13) 0.0075(14) 0.0148(11)
B2 0.0421(15) 0.085(2) 0.0449(15) -0.0162(15) 0.0041(12) 0.0287(15)
B3 0.0412(13) 0.0592(15) 0.0198(10) 0.0109(10) 0.0063(9) 0.0244(12)
B4 0.0351(11) 0.0372(12) 0.0193(9) -0.0017(8) 0.0025(8) 0.0160(9)
B5 0.0368(12) 0.0483(14) 0.0264(11) -0.0039(10) -0.0003(9) 0.0193(11)
B6 0.0350(11) 0.0287(10) 0.0176(9) 0.0009(8) -0.0007(8) 0.0150(9)
B7 0.0300(10) 0.0297(10) 0.0145(8) 0.0001(7) 0.0000(7) 0.0144(8)
B8 0.0372(12) 0.0407(12) 0.0213(10) 0.0026(9) 0.0088(8) 0.0163(10)
B9 0.0284(14) 0.0296(10) 0.0128(12) 0.0004(9) 0.000 0.0142(7)
B10 0.0376(12) 0.0346(12) 0.0392(12) 0.0146(10) 0.0081(10) 0.0174(10)
B11 0.0338(11) 0.0441(12) 0.0231(10) 0.0124(9) 0.0037(8) 0.0190(10)
B12 0.0384(12) 0.0303(11) 0.0236(10) 0.0028(8) 0.0010(9) 0.0138(9)
O1 0.0548(13) 0.0282(10) 0.263(4) 0.0077(15) -0.0216(18) 0.0157(9)
O2 0.0444(12) 0.185(3) 0.0865(17) -0.0566(19) 0.0074(11) 0.0408(15)
O3 0.0373(9) 0.0981(15) 0.0531(11) -0.0324(10) 0.0024(8) 0.0205(10)
O4 0.0664(13) 0.148(2) 0.0498(11) 0.0619(13) 0.0225(9) 0.0634(15)
O5 0.0524(10) 0.0339(9) 0.0989(15) 0.0110(9) -0.0045(10) 0.0226(8)
O6 0.0550(9) 0.0284(7) 0.0409(8) 0.0025(6) -0.0052(7) 0.0162(7)
O7 0.0364(8) 0.0411(8) 0.0459(9) 0.0188(7) 0.0040(6) 0.0189(7)
O8 0.0546(9) 0.0359(8) 0.0248(7) -0.0018(6) 0.0179(6) 0.0142(7)
O9 0.0387(8) 0.0528(9) 0.0305(7) -0.0024(6) 0.0092(6) 0.0204(7)
O10 0.0511(9) 0.0372(8) 0.0218(7) 0.0009(6) 0.0120(6) 0.0138(7)
O11 0.0489(8) 0.0300(7) 0.0200(7) 0.0009(5) -0.0014(6) 0.0083(6)
O12 0.0367(8) 0.0554(9) 0.0193(6) 0.0100(6) 0.0052(5) 0.0222(7)
O13 0.0365(8) 0.0538(9) 0.0325(7) -0.0100(7) -0.0020(6) 0.0195(7)
O14 0.0407(8) 0.0488(8) 0.0203(6) 0.0083(6) 0.0089(5) 0.0195(7)
O15 0.0361(7) 0.0323(7) 0.0196(6) -0.0045(5) 0.0000(5) 0.0109(6)
O16 0.0357(7) 0.0396(7) 0.0213(6) -0.0010(5) 0.0029(5) 0.0166(6)
O17 0.0382(7) 0.0325(7) 0.0155(6) 0.0030(5) 0.0043(5) 0.0171(6)
O18 0.0388(7) 0.0315(7) 0.0256(7) 0.0021(5) -0.0024(5) 0.0172(6)
O19 0.0317(7) 0.0354(7) 0.0161(6) 0.0062(5) 0.0026(5) 0.0155(6)
O20 0.0295(6) 0.0292(6) 0.0134(5) -0.0020(5) 0.0002(5) 0.0149(5)
O21 0.0328(7) 0.0268(6) 0.0156(6) 0.0009(5) -0.0001(5) 0.0130(5)

loop_
_atom_type_symbol
_atom_type_description
_atom_type_scat_dispersion_real
_atom_type_scat_dispersion_imag
_atom_type_scat_source
C C 0.0181 0.0091 'International Tables Vol C Tables 4.2.6.8 and 6.1.1.4'
H H 0.0000 0.0000 'International Tables Vol C Tables 4.2.6.8 and 6.1.1.4'
B B 0.0090 0.0039 'International Tables Vol C Tables 4.2.6.8 and 6.1.1.4'
N N 0.0311 0.0180 'International Tables Vol C Tables 4.2.6.8 and 6.1.1.4'
O O 0.0492 0.0322 'International Tables Vol C Tables 4.2.6.8 and 6.1.1.4'
Mg Mg 0.1719 0.1771 'International Tables Vol C Tables 4.2.6.8 and 6.1.1.4'

loop_
_geom_angle_atom_site_label_1
_geom_angle_atom_site_label_2
_geom_angle_atom_site_label_3
_geom_angle
_geom_angle_site_symmetry_1
_geom_angle_site_symmetry_3
O20 Mg1 O20 68.17(6) 5_655 2_655
O20 Mg1 O20 98.06(4) 5_655 6
O20 Mg1 O20 98.92(7) 2_655 6
O20 Mg1 O20 98.92(7) 5_655 3_665
O20 Mg1 O20 98.06(4) 2_655 3_665
O20 Mg1 O20 159.47(7) 6 3_665
O20 Mg1 O20 98.06(4) 5_655 4_665
O20 Mg1 O20 159.47(7) 2_655 4_665
O20 Mg1 O20 98.06(4) 6 4_665
O20 Mg1 O20 68.17(6) 3_665 4_665
O20 Mg1 O20 159.47(7) 5_655 .
O20 Mg1 O20 98.06(4) 2_655 .
O20 Mg1 O20 68.17(6) 6 .
O20 Mg1 O20 98.06(4) 3_665 .
O20 Mg1 O20 98.92(7) 4_665 .
O20 Mg1 B9 34.08(3) 5_655 2_655
O20 Mg1 B9 34.08(3) 2_655 2_655
O20 Mg1 B9 100.27(3) 6 2_655
O20 Mg1 B9 100.27(3) 3_665 2_655
O20 Mg1 B9 130.54(3) 4_665 2_655
O20 Mg1 B9 130.54(3) . 2_655
O20 Mg1 B9 130.54(3) 5_655 .
O20 Mg1 B9 100.27(3) 2_655 .
O20 Mg1 B9 34.08(3) 6 .
O20 Mg1 B9 130.54(3) 3_665 .
O20 Mg1 B9 100.27(3) 4_665 .
O20 Mg1 B9 34.08(3) . .
B9 Mg1 B9 120.0 2_655 .
O20 Mg1 B9 100.27(3) 5_655 3_665
O20 Mg1 B9 130.54(3) 2_655 3_665
O20 Mg1 B9 130.54(3) 6 3_665
O20 Mg1 B9 34.08(3) 3_665 3_665
O20 Mg1 B9 34.08(3) 4_665 3_665
O20 Mg1 B9 100.27(3) . 3_665
B9 Mg1 B9 120.0 2_655 3_665
B9 Mg1 B9 120.0 . 3_665
O17 Mg2 O21 95.07(5) . .
O17 Mg2 O19 105.89(6) . .
O21 Mg2 O19 104.26(5) . .
O17 Mg2 O12 96.61(6) . .
O21 Mg2 O12 166.48(6) . .
O19 Mg2 O12 65.90(5) . .
O17 Mg2 O18 165.71(6) . .
O21 Mg2 O18 85.77(5) . .
O19 Mg2 O18 87.64(6) . .
O12 Mg2 O18 84.59(6) . .
O17 Mg2 O16 85.29(6) . .
O21 Mg2 O16 105.63(6) . .
O19 Mg2 O16 146.92(6) . .
O12 Mg2 O16 82.15(6) . .
O18 Mg2 O16 80.76(6) . .
O17 Mg2 B11 114.57(7) . .
O21 Mg2 B11 132.37(7) . .
O19 Mg2 B11 34.12(6) . .
O12 Mg2 B11 35.09(6) . .
O18 Mg2 B11 74.19(7) . .
O16 Mg2 B11 112.85(6) . .
O6 B1 O1 117.3(3) . .
O6 B1 O5 122.5(2) . .
O1 B1 O5 120.3(3) . .
O9 B2 O2 121.6(3) . .
O9 B2 O3 121.4(2) . .
O2 B2 O3 117.0(3) . .
O14 B3 O12 120.8(2) . .
O14 B3 O4 118.19(19) . .
O12 B3 O4 121.0(2) . .
O8 B4 O10 117.79(17) . .
O8 B4 O17 120.62(18) . .
O10 B4 O17 121.59(19) . .
O13 B5 O16 123.4(2) . .
O13 B5 O3 116.7(2) . .
O16 B5 O3 119.9(2) . .
O15 B6 O11 116.76(17) . .
O15 B6 O21 121.37(17) . .
O11 B6 O21 121.84(16) . .
O20 B7 O19 114.21(15) . 3_665
O20 B7 O15 111.55(14) . 6
O19 B7 O15 110.11(15) 3_665 6
O20 B7 O17 107.96(15) . .
O19 B7 O17 107.84(13) 3_665 .
O15 B7 O17 104.62(15) 6 .
O10 B8 O9 107.77(18) . .
O10 B8 O14 110.45(18) . .
O9 B8 O14 106.98(16) . .
O10 B8 O16 111.65(16) . .
O9 B8 O16 110.77(17) . .
O14 B8 O16 109.10(17) . .
O20 B9 O20 106.9(2) . 6
O20 B9 O21 111.26(7) . 6
O20 B9 O21 109.73(6) 6 6
O20 B9 O21 109.73(6) . .
O20 B9 O21 111.26(7) 6 .
O21 B9 O21 108.0(2) 6 .
O20 B9 Mg1 53.46(10) . .
O20 B9 Mg1 53.46(10) 6 .
O21 B9 Mg1 126.02(10) 6 .
O21 B9 Mg1 126.02(10) . .
O7 B10 O18 122.6(2) . .
O7 B10 O5 118.0(2) . .
O18 B10 O5 119.4(2) . .
O8 B11 O19 115.07(17) 2_655 .
O8 B11 O12 113.43(17) 2_655 .
O19 B11 O12 101.01(16) . .
O8 B11 O7 107.35(17) 2_655 .
O19 B11 O7 112.38(17) . .
O12 B11 O7 107.38(16) . .
O8 B11 Mg2 151.60(17) 2_655 .
O19 B11 Mg2 52.60(9) . .
O12 B11 Mg2 54.76(9) . .
O7 B11 Mg2 101.02(12) . .
O11 B12 O6 108.53(17) . .
O11 B12 O13 110.96(18) . .
O6 B12 O13 107.80(17) . .
O11 B12 O18 108.83(16) . .
O6 B12 O18 111.26(17) . .
O13 B12 O18 109.47(16) . .
B5 O3 B2 120.4(2) . .
B1 O5 B10 119.8(2) . .
B1 O6 B12 123.4(2) . .
B10 O7 B11 121.80(17) . .
B4 O8 B11 122.36(16) . 3_665
B2 O9 B8 122.84(19) . .
B4 O10 B8 133.78(16) . .
B6 O11 B12 127.88(16) . .
B3 O12 B11 129.49(18) . .
B3 O12 Mg2 131.47(14) . .
B11 O12 Mg2 90.15(10) . .
B5 O13 B12 131.95(18) . .
B3 O14 B8 123.92(16) . .
B6 O15 B7 124.17(15) . 6
B5 O16 B8 119.45(16) . .
B5 O16 Mg2 123.62(13) . .
B8 O16 Mg2 114.72(12) . .
B4 O17 B7 116.47(15) . .
B4 O17 Mg2 125.25(13) . .
B7 O17 Mg2 116.34(10) . .
B10 O18 B12 123.07(17) . .
B10 O18 Mg2 120.37(14) . .
B12 O18 Mg2 116.55(12) . .
B7 O19 B11 115.65(15) 2_655 .
B7 O19 Mg2 150.77(11) 2_655 .
B11 O19 Mg2 93.29(11) . .
B7 O20 B9 117.62(15) . .
B7 O20 Mg1 148.75(11) . .
B9 O20 Mg1 92.45(11) . .
B6 O21 B9 114.48(11) . .
B6 O21 Mg2 123.50(11) . .
B9 O21 Mg2 116.58(9) . .

loop_
_geom_bond_atom_site_label_1
_geom_bond_atom_site_label_2
_geom_bond_distance
_geom_bond_site_symmetry_2
Mg1 O20 2.0713(12) 5_655
Mg1 O20 2.0713(12) 2_655
Mg1 O20 2.0713(12) 6
Mg1 O20 2.0713(12) 3_665
Mg1 O20 2.0713(12) 4_665
Mg1 O20 2.0713(12) .
Mg1 B9 2.576(3) 2_655
Mg1 B9 2.575(3) .
Mg1 B9 2.575(3) 3_665
Mg2 O17 2.0133(14) .
Mg2 O21 2.0670(13) .
Mg2 O19 2.0693(15) .
Mg2 O12 2.1240(14) .
Mg2 O18 2.1243(15) .
Mg2 O16 2.1533(15) .
Mg2 B11 2.601(2) .
B1 O6 1.327(3) .
B1 O1 1.363(4) .
B1 O5 1.379(4) .
B2 O9 1.323(4) .
B2 O2 1.357(4) .
B2 O3 1.383(4) .
B3 O14 1.358(3) .
B3 O12 1.361(3) .
B3 O4 1.366(3) .
B4 O8 1.354(3) .
B4 O10 1.356(3) .
B4 O17 1.379(2) .
B5 O13 1.342(3) .
B5 O16 1.370(3) .
B5 O3 1.370(3) .
B6 O15 1.345(2) .
B6 O11 1.364(3) .
B6 O21 1.386(2) .
B7 O20 1.443(2) .
B7 O19 1.449(2) 3_665
B7 O15 1.468(2) 6
B7 O17 1.526(2) .
B8 O10 1.443(3) .
B8 O9 1.467(3) .
B8 O14 1.471(3) .
B8 O16 1.505(2) .
B9 O20 1.445(2) .
B9 O20 1.445(2) 6
B9 O21 1.514(2) 6
B9 O21 1.514(2) .
B10 O7 1.349(3) .
B10 O18 1.363(3) .
B10 O5 1.387(3) .
B11 O8 1.438(3) 2_655
B11 O19 1.461(2) .
B11 O12 1.495(3) .
B11 O7 1.498(3) .
B12 O11 1.440(2) .
B12 O6 1.453(3) .
B12 O13 1.456(3) .
B12 O18 1.508(3) .
O8 B11 1.438(3) 3_665
O15 B7 1.468(3) 6
O19 B7 1.449(2) 2_655

loop_
_platon_squeeze_void_nr
_platon_squeeze_void_average_x
_platon_squeeze_void_average_y
_platon_squeeze_void_average_z
_platon_squeeze_void_volume
_platon_squeeze_void_count_electrons
1 0.000 0.000 -0.005 4408.5 703.4
2 0.333 0.667 0.250 215.1 53.3
3 0.667 0.333 0.750 215.1 53.6
